data_8106876
loop_
_publ_author_name
'Liu, Jing'

_publ_section_title
;
 Crystal structure of
 trans-diaqua-bis(3-(pyrazin-2-yl)-5-(pyridin-4-yl)1,2,4-triazol-1-ido-\k2
 N,N&#x2032;)-cobalt(II),C22H18CoN12O2
;
_journal_issue 2
_journal_name_full 'Zeitschrift f\"ur Kristallographie - New Crystal Structures'
_journal_page_first 365
_journal_page_last 367
_journal_paper_doi 10.1515/ncrs-2014-9083
_journal_volume 231
_journal_year 2016
_chemical_formula_sum 'C22 H18 Co N12 O2'
_chemical_formula_weight 541.41
_space_group_IT_number 14
_space_group_name_Hall '-P 2ybc'
_space_group_name_H-M_alt 'P 1 21/c 1'
_symmetry_cell_setting monoclinic
_symmetry_space_group_name_H-M 'P 1 21/c 1'
_atom_sites_solution_hydrogens geom
_atom_sites_solution_primary direct
_atom_sites_solution_secondary difmap
_cell_angle_alpha 90.00
_cell_angle_beta 113.821(9)
_cell_angle_gamma 90.00
_cell_formula_units_Z 2
_cell_length_a 10.613(8)
_cell_length_b 12.412(9)
_cell_length_c 9.217(7)
_cell_measurement_reflns_used 2781
_cell_measurement_temperature 296(2)
_cell_measurement_theta_max 27.5
_cell_measurement_theta_min 1.6
_cell_volume 1110.7(14)
_computing_cell_refinement 'Bruker SMART'
_computing_data_collection 'Bruker SMART'
_computing_data_reduction 'Bruker SAINT'
_computing_molecular_graphics 'Bruker SHELXTL'
_computing_publication_material 'Bruker SHELXTL'
_computing_structure_refinement 'SHELXL-97 (Sheldrick, 1997)'
_computing_structure_solution 'SHELXS-97 (Sheldrick, 1990)'
_diffrn_ambient_temperature 296(2)
_diffrn_measured_fraction_theta_full 0.989
_diffrn_measured_fraction_theta_max 0.989
_diffrn_measurement_device_type 'CCD area detector'
_diffrn_measurement_method '\f and \w scans'
_diffrn_radiation_monochromator graphite
_diffrn_radiation_source 'fine-focus sealed tube'
_diffrn_radiation_type MoK\a
_diffrn_radiation_wavelength 0.71073
_diffrn_reflns_av_R_equivalents 0.0579
_diffrn_reflns_av_sigmaI/netI 0.0376
_diffrn_reflns_limit_h_max 13
_diffrn_reflns_limit_h_min -13
_diffrn_reflns_limit_k_max 16
_diffrn_reflns_limit_k_min -16
_diffrn_reflns_limit_l_max 11
_diffrn_reflns_limit_l_min -11
_diffrn_reflns_number 11558
_diffrn_reflns_theta_full 27.58
_diffrn_reflns_theta_max 27.58
_diffrn_reflns_theta_min 2.10
_exptl_absorpt_coefficient_mu 0.824
_exptl_absorpt_correction_T_max 0.8659
_exptl_absorpt_correction_T_min 0.8268
_exptl_crystal_colour Brown
_exptl_crystal_density_diffrn 1.619
_exptl_crystal_density_method 'not measured'
_exptl_crystal_description Prism
_exptl_crystal_F_000 554
_exptl_crystal_size_max 0.24
_exptl_crystal_size_mid 0.20
_exptl_crystal_size_min 0.18
_refine_diff_density_max 0.418
_refine_diff_density_min -0.730
_refine_diff_density_rms 0.159
_refine_ls_extinction_method none
_refine_ls_goodness_of_fit_ref 1.044
_refine_ls_hydrogen_treatment mixed
_refine_ls_matrix_type full
_refine_ls_number_parameters 177
_refine_ls_number_reflns 2535
_refine_ls_number_restraints 0
_refine_ls_restrained_S_all 1.044
_refine_ls_R_factor_all 0.0544
_refine_ls_R_factor_gt 0.0429
_refine_ls_shift/su_max 0.000
_refine_ls_shift/su_mean 0.000
_refine_ls_structure_factor_coef Fsqd
_refine_ls_weighting_details 'calc w=1/[\s^2^(Fo^2^)+(0.1000P)^2^+0.0000P] where P=(Fo^2^+2Fc^2^)/3'
_refine_ls_weighting_scheme calc
_refine_ls_wR_factor_gt 0.1285
_refine_ls_wR_factor_ref 0.1435
_reflns_number_gt 2212
_reflns_number_total 2535
_reflns_threshold_expression >2sigma(I)
_cod_data_source_file suppl_ncrs-2014-9083_suppl.cif
_cod_data_source_block a
_cod_depositor_comments
;
The following automatic conversions were performed:

data item '_symmetry_cell_setting' value 'Monoclinic' was changed to
'monoclinic' in accordance with the built-in table derived from the
CIF Core dictionary named 'cif_core.dic' version 2.4.5 last updated
on 2014-11-21.

Automatic conversion script
Id: cif_fix_values 8738 2021-04-28 16:35:53Z antanas 
;
_cod_original_cell_volume 1110.8(14)
_cod_original_sg_symbol_H-M P2(1)/c
_cod_database_code 8106876

loop_
_symmetry_equiv_pos_as_xyz
'x, y, z'
'-x, y+1/2, -z+1/2'
'-x, -y, -z'
'x, -y-1/2, z-1/2'

loop_
_atom_site_label
_atom_site_type_symbol
_atom_site_fract_x
_atom_site_fract_y
_atom_site_fract_z
_atom_site_U_iso_or_equiv
_atom_site_adp_type
_atom_site_occupancy
_atom_site_symmetry_multiplicity
_atom_site_calc_flag
_atom_site_refinement_flags
_atom_site_disorder_assembly
_atom_site_disorder_group
Co1 Co 0.0000 0.0000 0.0000 0.02587(19) Uani 1 2 d S . .
N1 N 0.08308(19) 0.15964(14) 0.0699(2) 0.0257(4) Uani 1 1 d . . .
N4 N -0.16627(18) 0.25113(14) -0.3171(2) 0.0250(4) Uani 1 1 d . . .
C6 C -0.2416(2) 0.16943(17) -0.4114(3) 0.0259(5) Uani 1 1 d . . .
N3 N -0.1158(2) 0.09173(15) -0.1941(2) 0.0277(4) Uani 1 1 d . . .
N5 N -0.2135(2) 0.07266(15) -0.3407(2) 0.0299(4) Uani 1 1 d . . .
C3 C 0.0409(3) 0.34637(18) 0.0090(3) 0.0315(5) Uani 1 1 d . . .
H3 H -0.0073 0.3994 -0.0636 0.038 Uiso 1 1 calc R . .
N2 N 0.1339(2) 0.37594(16) 0.1516(3) 0.0354(5) Uani 1 1 d . . .
C7 C -0.3457(2) 0.18187(19) -0.5737(3) 0.0296(5) Uani 1 1 d . . .
C2 C 0.2037(3) 0.2973(2) 0.2502(3) 0.0341(5) Uani 1 1 d . . .
H2 H 0.2714 0.3153 0.3487 0.041 Uiso 1 1 calc R . .
C8 C -0.3909(3) 0.2816(2) -0.6441(3) 0.0348(5) Uani 1 1 d . . .
H8 H -0.3550 0.3449 -0.5890 0.042 Uiso 1 1 calc R . .
N6 N -0.5493(3) 0.1996(2) -0.8845(3) 0.0528(7) Uani 1 1 d . . .
C5 C -0.0901(2) 0.19792(17) -0.1832(3) 0.0243(4) Uani 1 1 d . . .
C4 C 0.0140(2) 0.23824(17) -0.0339(3) 0.0238(4) Uani 1 1 d . . .
C1 C 0.1778(2) 0.18924(19) 0.2096(3) 0.0296(5) Uani 1 1 d . . .
H1 H 0.2279 0.1367 0.2817 0.036 Uiso 1 1 calc R . .
C9 C -0.4905(3) 0.2849(3) -0.7977(3) 0.0446(7) Uani 1 1 d . . .
H9 H -0.5181 0.3523 -0.8434 0.053 Uiso 1 1 calc R . .
C11 C -0.4035(4) 0.0917(2) -0.6655(4) 0.0615(9) Uani 1 1 d . . .
H11 H -0.3750 0.0231 -0.6253 0.074 Uiso 1 1 calc R . .
C10 C -0.5034(4) 0.1045(3) -0.8166(4) 0.0689(11) Uani 1 1 d . . .
H10 H -0.5413 0.0428 -0.8751 0.083 Uiso 1 1 calc R . .
O1 O -0.1419(2) 0.03467(15) 0.1075(2) 0.0347(4) Uani 1 1 d . . .
H2A H -0.154(3) 0.107(3) 0.131(4) 0.058(9) Uiso 1 1 d . . .
H1A H -0.147(4) 0.000(3) 0.163(5) 0.046(11) Uiso 1 1 d . . .

loop_
_atom_site_aniso_label
_atom_site_aniso_U_11
_atom_site_aniso_U_22
_atom_site_aniso_U_33
_atom_site_aniso_U_23
_atom_site_aniso_U_13
_atom_site_aniso_U_12
Co1 0.0346(3) 0.0150(3) 0.0216(3) 0.00080(13) 0.00481(19) 0.00100(14)
N1 0.0310(9) 0.0192(8) 0.0245(10) -0.0005(7) 0.0085(8) 0.0015(7)
N4 0.0309(9) 0.0195(9) 0.0215(9) 0.0004(6) 0.0076(8) -0.0003(7)
C6 0.0302(11) 0.0199(10) 0.0250(12) 0.0009(8) 0.0085(9) -0.0024(8)
N3 0.0365(10) 0.0194(9) 0.0210(10) 0.0019(7) 0.0051(8) -0.0009(7)
N5 0.0372(10) 0.0210(9) 0.0230(10) 0.0006(7) 0.0034(8) -0.0021(8)
C3 0.0426(12) 0.0189(11) 0.0284(13) -0.0004(8) 0.0095(10) -0.0018(10)
N2 0.0455(12) 0.0245(10) 0.0314(11) -0.0046(8) 0.0105(9) -0.0057(8)
C7 0.0320(11) 0.0313(12) 0.0212(11) 0.0018(8) 0.0065(9) -0.0015(9)
C2 0.0355(12) 0.0322(12) 0.0290(12) -0.0057(9) 0.0071(10) -0.0037(10)
C8 0.0343(12) 0.0331(13) 0.0314(13) 0.0045(10) 0.0075(10) 0.0046(10)
N6 0.0493(14) 0.0657(18) 0.0285(13) 0.0032(11) 0.0003(10) -0.0036(12)
C5 0.0307(11) 0.0166(9) 0.0252(11) 0.0006(8) 0.0108(9) 0.0009(8)
C4 0.0276(10) 0.0202(10) 0.0222(11) -0.0002(8) 0.0086(9) -0.0009(8)
C1 0.0315(11) 0.0269(11) 0.0242(11) 0.0000(8) 0.0048(9) 0.0006(9)
C9 0.0386(14) 0.0522(17) 0.0366(15) 0.0151(12) 0.0086(11) 0.0094(12)
C11 0.084(2) 0.0350(15) 0.0354(17) 0.0012(12) -0.0068(15) -0.0118(15)
C10 0.085(3) 0.055(2) 0.0378(18) -0.0063(14) -0.0060(16) -0.0205(18)
O1 0.0523(11) 0.0205(9) 0.0335(10) 0.0022(7) 0.0196(8) 0.0041(8)

loop_
_atom_type_symbol
_atom_type_description
_atom_type_scat_dispersion_real
_atom_type_scat_dispersion_imag
_atom_type_scat_source
C C 0.0033 0.0016 'International Tables Vol C Tables 4.2.6.8 and 6.1.1.4'
H H 0.0000 0.0000 'International Tables Vol C Tables 4.2.6.8 and 6.1.1.4'
N N 0.0061 0.0033 'International Tables Vol C Tables 4.2.6.8 and 6.1.1.4'
O O 0.0106 0.0060 'International Tables Vol C Tables 4.2.6.8 and 6.1.1.4'
Co Co 0.3494 0.9721 'International Tables Vol C Tables 4.2.6.8 and 6.1.1.4'

loop_
_geom_angle_atom_site_label_1
_geom_angle_atom_site_label_2
_geom_angle_atom_site_label_3
_geom_angle
_geom_angle_site_symmetry_1
_geom_angle_site_symmetry_3
N3 Co1 N3 180.00(8) 3 .
N3 Co1 O1 90.37(9) 3 3
N3 Co1 O1 89.63(9) . 3
N3 Co1 O1 89.63(9) 3 .
N3 Co1 O1 90.37(9) . .
O1 Co1 O1 180.00(5) 3 .
N3 Co1 N1 102.69(8) 3 .
N3 Co1 N1 77.31(8) . .
O1 Co1 N1 92.50(8) 3 .
O1 Co1 N1 87.50(8) . .
N3 Co1 N1 77.31(8) 3 3
N3 Co1 N1 102.69(8) . 3
O1 Co1 N1 87.50(8) 3 3
O1 Co1 N1 92.50(8) . 3
N1 Co1 N1 180.00(11) . 3
C1 N1 C4 117.9(2) . .
C1 N1 Co1 127.05(15) . .
C4 N1 Co1 114.23(15) . .
C5 N4 C6 101.55(18) . .
N5 C6 N4 113.4(2) . .
N5 C6 C7 121.2(2) . .
N4 C6 C7 125.33(19) . .
C5 N3 N5 107.31(17) . .
C5 N3 Co1 116.53(15) . .
N5 N3 Co1 136.11(15) . .
C6 N5 N3 105.04(18) . .
N2 C3 C4 121.8(2) . .
C2 N2 C3 117.0(2) . .
C11 C7 C8 116.7(2) . .
C11 C7 C6 120.2(2) . .
C8 C7 C6 123.1(2) . .
N2 C2 C1 121.8(2) . .
C9 C8 C7 118.8(3) . .
C9 N6 C10 115.6(3) . .
N3 C5 N4 112.67(19) . .
N3 C5 C4 117.42(18) . .
N4 C5 C4 129.9(2) . .
N1 C4 C3 120.1(2) . .
N1 C4 C5 113.95(19) . .
C3 C4 C5 125.9(2) . .
N1 C1 C2 121.3(2) . .
N6 C9 C8 125.0(3) . .
C10 C11 C7 119.6(3) . .
N6 C10 C11 124.3(3) . .

loop_
_geom_bond_atom_site_label_1
_geom_bond_atom_site_label_2
_geom_bond_distance
_geom_bond_site_symmetry_2
Co1 N3 2.057(2) 3
Co1 N3 2.057(2) .
Co1 O1 2.154(2) 3
Co1 O1 2.154(2) .
Co1 N1 2.159(2) .
Co1 N1 2.159(2) 3
N1 C1 1.325(3) .
N1 C4 1.356(3) .
N4 C5 1.344(3) .
N4 C6 1.365(3) .
C6 N5 1.341(3) .
C6 C7 1.465(3) .
N3 C5 1.341(3) .
N3 N5 1.351(3) .
C3 N2 1.337(3) .
C3 C4 1.396(3) .
N2 C2 1.336(3) .
C7 C11 1.388(4) .
C7 C8 1.390(3) .
C2 C1 1.389(3) .
C8 C9 1.383(4) .
N6 C9 1.322(4) .
N6 C10 1.332(5) .
C5 C4 1.462(3) .
C11 C10 1.377(4) .
